data_9014051
loop_
_publ_author_name
'Lussier, A. J.'
'Abdu, Y.'
'Hawthorne, F. C.'
'Michaelis, V. K.'
'Aguiar, P. M.'
'Kroeker, S.'

_publ_section_title
;
 Oscillatory zoned liddicoatite from Anjanabonoina, central Madigascar.
 I. Crystal chemistry and structure by SREF and 11B and 27Al MAS NMR spectroscopy
 Sample: L16, ordered model
;
_journal_name_full 'The Canadian Mineralogist'
_journal_page_first 63
_journal_page_last 88
_journal_paper_doi 10.3749/canmin.49.1.63
_journal_volume 49
_journal_year 2011
_chemical_compound_source 'Anjanabonoina, central Madagascar'
_chemical_formula_sum 'Al7.287 B3 Ca0.685 F0.685 Fe0.06 H3.315 Li1.617 Mn0.036 Na0.245 O30.315 Pb0.01 Si6 Ti0.003'
_chemical_name_mineral Fluor-liddicoatite
_space_group_IT_number 160
_symmetry_space_group_name_Hall 'R 3 -2"'
_symmetry_space_group_name_H-M 'R 3 m :H'
_cell_angle_alpha 90
_cell_angle_beta 90
_cell_angle_gamma 120
_cell_length_a 15.8307
_cell_length_b 15.8307
_cell_length_c 7.1013
_cell_formula_units_Z 3
_cell_volume 1541.235
_database_code_amcsd 0018426
_exptl_crystal_density_diffrn 3.073
_cod_original_cell_volume 1541.234
_cod_original_sg_symbol_H-M 'R 3 m'
_cod_original_formula_sum 'Ca.685 Na.245 Pb.01 Ti.003 Al7.287 Fe.06 Mn.036 Li1.617 Si6 B3 F.685 O30.315 H3.315'
_cod_database_code 9014051

loop_
_space_group_symop_operation_xyz
x,y,z
2/3+x,1/3+y,1/3+z
1/3+x,2/3+y,2/3+z
x,x-y,z
2/3+x,1/3+x-y,1/3+z
1/3+x,2/3+x-y,2/3+z
-y,-x,z
2/3-y,1/3-x,1/3+z
1/3-y,2/3-x,2/3+z
-x+y,y,z
2/3-x+y,1/3+y,1/3+z
1/3-x+y,2/3+y,2/3+z
-y,x-y,z
2/3-y,1/3+x-y,1/3+z
1/3-y,2/3+x-y,2/3+z
-x+y,-x,z
2/3-x+y,1/3-x,1/3+z
1/3-x+y,2/3-x,2/3+z

loop_
_atom_site_label
_atom_site_fract_x
_atom_site_fract_y
_atom_site_fract_z
_atom_site_occupancy
_atom_site_U_iso_or_equiv
CaX 0.00000 0.00000 0.76121 0.68500 0.01420
NaX 0.00000 0.00000 0.76121 0.24500 0.01420
PbX 0.00000 0.00000 0.76121 0.01000 0.01420
TiY 0.06184 0.93816 0.36437 0.00100 0.01030
AlY 0.06184 0.93816 0.36437 0.42900 0.01030
FeY 0.06184 0.93816 0.36437 0.02000 0.01030
MnY 0.06184 0.93816 0.36437 0.01200 0.01030
LiY 0.06184 0.93816 0.36437 0.53900 0.01030
AlZ 0.25959 0.29671 0.38825 1.00000 0.00608
SiT 0.19018 0.19206 0.00000 1.00000 0.00493
B 0.89126 0.10874 0.54470 1.00000 0.00680
F(1o) 0.00000 0.00000 0.21170 0.68500 0.04920
O-H(1o) 0.00000 0.00000 0.21170 0.31500 0.04920
O(2o) 0.94020 0.05980 0.51970 1.00000 0.01640
O(3) 0.13462 0.86538 0.48995 1.00000 0.01070
O(4) 0.90791 0.09209 0.92522 1.00000 0.00840
O(5) 0.09198 0.90802 0.90386 1.00000 0.00830
O(6) 0.18587 0.19569 0.22358 1.00000 0.00718
O(7) 0.28539 0.28599 0.91839 1.00000 0.00602
O(8) 0.26990 0.20948 0.55815 1.00000 0.00735
H(3) 0.13250 0.86750 0.62400 1.00000 0.01500

loop_
_cod_related_entry_id
_cod_related_entry_database
_cod_related_entry_code
1 AMCSD 0018426
